data_1536833
loop_
_publ_author_name
'Fang Xikui'
'Hill, C.L.'
'Anderson,  T.M.'
'Benelli, C.'

_publ_section_title
;
 Polyoxometalate-supported Y- and YbIII-hydroxo/oxo clusters from
 carbonate-assisted hydrolysis
;
_journal_name_full 'Chemistry - A European Journal'
_journal_page_first 712
_journal_page_last 718
_journal_volume 11
_journal_year 2005
_chemical_formula_sum 'Na4 O158 P4 W30 Y4'
_chemical_name_systematic 'Na16 ((Y4 (O H)4 (H2 O)8) (P2 W15 O56)2) (H2 O)42'
_space_group_IT_number 2
_symmetry_space_group_name_Hall '-P 1'
_symmetry_space_group_name_H-M 'P -1'
_cell_angle_alpha 79.23
_cell_angle_beta 89.227
_cell_angle_gamma 86.51
_cell_formula_units_Z 1
_cell_length_a 12.8306
_cell_length_b 14.9701
_cell_length_c 21.702
_cell_volume 4087.390
_citation_journal_id_ASTM CEUJED
_cod_data_source_file FangXikui_CEUJED_2005_1723.cif
_cod_data_source_block Na4O158P4W30Y4
_cod_original_cell_volume 4087.39
_cod_database_code 1536833

loop_
_symmetry_equiv_pos_as_xyz
x,y,z
-x,-y,-z

loop_
_atom_site_label
_atom_site_type_symbol
_atom_site_fract_x
_atom_site_fract_y
_atom_site_fract_z
_atom_site_occupancy
_atom_site_U_iso_or_equiv
O93 O-2 0.5706 0.2429 0.3907 0.5 0.0
O44 O-2 0.9313 1.1645 0.6868 1 0.0
O54 O-2 0.9548 1.0757 0.8055 1 0.0
O47 O-2 0.7643 0.8865 0.8304 1 0.0
O84 O-2 0.3292 0.7527 0.1176 0.5 0.0
O73 O-2 0.5492 0.5951 0.9431 1 0.0
O5 O-2 0.7354 0.547 0.5981 1 0.0
O81 O-2 0.378 0.448 0.9251 0.5 0.0
O59 O-2 1.0882 0.9251 1.0595 0.5 0.0
O70 O-2 1.0884 0.7893 0.4503 1 0.0
O2 O-2 0.9196 0.5561 0.5245 1 0.0
O24 O-2 1.0843 0.4956 0.7263 1 0.0
O1 O-2 0.5343 0.5048 0.6435 1 0.0
Na2 Na+1 0.9032 0.8176 0.4745 1 0.0
O42 O-2 0.5307 0.8072 0.9487 1 0.0
O71 O-2 0.6762 -0.0282 0.4264 1 0.0
O52 O-2 0.7137 0.8787 0.9591 1 0.0
O12 O-2 0.9148 0.5637 0.6539 1 0.0
O36 O-2 0.5856 0.9542 0.8598 1 0.0
O29 O-2 0.8145 0.59 0.8696 1 0.0
O90 O-2 0.784 0.3534 0.703 0.5 0.0
P2 P+5 0.8858 0.8661 0.839 1 0.0
O60 O-2 0.9526 1.0899 1.0128 0.5 0.0
O40 O-2 0.9906 0.6179 0.9233 1 0.0
O38 O-2 1.0688 1.015 0.7134 1 0.0
W4 W+6 0.83601 0.95181 0.59181 1 0.0
O41 O-2 0.8158 0.5796 0.998 1 0.0
O13 O-2 0.6393 0.6253 0.8052 1 0.0
O65 O-2 0.7495 1.0055 1.0962 0.5 0.0
O22 O-2 0.8265 1.0441 0.5305 1 0.0
O30 O-2 0.5747 0.7891 0.8283 1 0.0
W9 W+6 0.57934 0.9162 0.66938 1 0.0
Y4 Y+3 1.1356 1.0772 1.00767 0.5 0.0
O76 O-2 0.8277 0.2861 0.6174 1 0.0
O86 O-2 0.979 0.385 0.6144 0.5 0.0
O32 O-2 0.8984 1.0005 0.6502 1 0.0
O27 O-2 0.6882 0.7895 0.7178 1 0.0
O72 O-2 0.7376 0.3279 0.2783 1 0.0
O58 O-2 1.0656 0.996 0.9378 0.5 0.0
O79 O-2 0.315 0.5619 1.011 0.5 0.0
O53 O-2 0.7466 1.0625 0.8611 1 0.0
W5 W+6 1.02806 0.78864 0.62135 1 0.0
O39 O-2 1.1112 0.7697 0.7921 1 0.0
W12 W+6 1.1209 0.89574 0.75735 1 0.0
O67 O-2 1.169 1.1687 0.9093 0.5 0.0
W8 W+6 0.54192 0.72459 0.77126 1 0.0
W14 W+6 0.85351 0.66473 0.93874 1 0.0
O61 O-2 1.065 0.728 1.0728 0.5 0.0
W7 W+6 0.75776 0.54583 0.80693 1 0.0
O18 O-2 0.8869 0.4965 0.7766 1 0.0
O3 O-2 0.5987 0.8248 0.4741 1 0.0
O50 O-2 0.9226 0.9102 0.8916 1 0.0
W1 W+6 0.62288 0.58581 0.65087 1 0.0
O15 O-2 0.7032 0.9585 0.6293 1 0.0
O94 O-2 0.496 0.445 0.8089 0.5 0.0
O20 O-2 0.426 0.6818 0.8006 1 0.0
O66 O-2 0.873 0.8353 1.1516 0.5 0.0
Y3 Y+3 0.9398 0.9768 1.1057 0.5 0.0
O43 O-2 0.5898 1.1206 0.7797 1 0.0
W11 W+6 0.92904 1.05779 0.72976 1 0.0
O51 O-2 0.8911 0.7486 0.9794 1 0.0
O8 O-2 0.5468 0.6612 0.6976 1 0.0
W2 W+6 0.66056 0.78358 0.54536 1 0.0
O28 O-2 0.7464 0.6995 0.6368 1 0.0
O74 O-2 0.3213 0.6585 0.0569 1 0.0
O31 O-2 0.6068 0.9601 0.7382 1 0.0
O56 O-2 1.1079 0.7646 0.9185 1 0.0
O85 O-2 0.714 0.392 0.5517 0.5 0.0
P1 P+5 0.7834 0.7436 0.69183 1 0.0
O4 O-2 0.5835 0.6751 0.5742 1 0.0
Na1 Na+1 0.3729 0.6117 0.9072 1 0.0
W6 W+6 0.9872 0.57497 0.73344 1 0.0
O80 O-2 0.331 0.7482 0.946 0.5 0.0
O64 O-2 0.9 1.1937 0.8859 0.5 0.0
O63 O-2 0.74 1.092 0.977 0.5 0.0
W10 W+6 0.67534 1.02815 0.80243 1 0.0
O16 O-2 0.9624 0.8926 0.566 1 0.0
O7 O-2 0.7002 0.534 0.7215 1 0.0
O75 O-2 0.6808 0.181 0.3502 1 0.0
O33 O-2 1.0669 0.8554 0.6764 1 0.0
O82 O-2 0.5037 0.5927 0.479 0.5 0.0
O45 O-2 1.2486 0.8981 0.7277 1 0.0
O89 O-2 0.382 0.927 0.8174 0.5 0.0
O46 O-2 1.1956 0.6176 0.876 1 0.0
O35 O-2 0.7177 0.7247 0.9134 1 0.0
O26 O-2 0.862 0.8139 0.6643 1 0.0
W3 W+6 0.85711 0.61728 0.57662 1 0.0
O68 O-2 1.2823 0.9953 0.9636 0.5 0.0
W13 W+6 1.08381 0.68713 0.86662 1 0.0
O87 O-2 0.87 0.773 0.3786 0.5 0.0
O57 O-2 0.8958 0.9212 1.0166 0.5 0.0
O37 O-2 0.7819 1.0485 0.7414 1 0.0
Y1 Y+3 1.0393 0.8414 0.98442 0.5 0.0
O19 O-2 0.7091 0.4444 0.8467 1 0.0
O55 O-2 1.1344 0.9313 0.8282 1 0.0
O17 O-2 1.0372 0.68 0.6814 1 0.0
Y2 Y+3 0.8929 1.0403 0.92409 0.5 0.0
O62 O-2 1.2281 0.8214 0.9935 0.5 0.0
O6 O-2 0.7673 0.6996 0.5178 1 0.0
O21 O-2 0.4872 0.9964 0.6341 1 0.0
O92 O-2 0.537 0.769 0.0814 0.5 0.0
W15 W+6 0.64025 0.83604 0.90549 1 0.0
O48 O-2 0.942 0.9067 0.7763 1 0.0
O23 O-2 1.1434 0.7768 0.58 1 0.0
O10 O-2 0.7638 0.8659 0.5463 1 0.0
O14 O-2 0.4869 0.8289 0.7114 1 0.0
O91 O-2 0.69 0.1785 0.6329 0.5 0.0
O49 O-2 0.9126 0.7611 0.8532 1 0.0
O77 O-2 0.0215 0.4346 0.8976 0.5 0.0
O11 O-2 0.9437 0.7152 0.5747 1 0.0
O34 O-2 1.0254 0.6128 0.8045 1 0.0
O9 O-2 0.5809 0.843 0.6 1 0.0
O25 O-2 0.8322 0.6689 0.7408 1 0.0
O69 O-2 0.8829 0.969 0.421 1 0.0
O78 O-2 0.2153 0.4356 0.8918 0.5 0.0
O83 O-2 0.4265 0.1145 0.7203 0.5 0.0
O88 O-2 0.383 0.975 0.7973 0.5 0.0
